data_7230615
loop_
_publ_author_name
'Voronin, Alexander P.'
'Volkova, Tatiana V.'
'Ilyukhin, Andrey B.'
'Trofimova, Tatiana P.'
'Perlovich, German L.'

_publ_section_title
;
 Structural and energetic aspects of adamantane and memantine derivatives
 of sulfonamide molecular crystals: experimental and theoretical
 characterisation
;
_journal_issue 25
_journal_name_full CrystEngComm
_journal_page_first 3476
_journal_paper_doi 10.1039/C8CE00426A
_journal_volume 20
_journal_year 2018
_chemical_formula_moiety 'C18 H24 Cl N O2 S'
_chemical_formula_sum 'C18 H24 Cl N O2 S'
_chemical_formula_weight 353.89
_space_group_IT_number 14
_space_group_name_Hall '-P 2ybc'
_space_group_name_H-M_alt 'P 1 21/c 1'
_symmetry_cell_setting monoclinic
_symmetry_Int_Tables_number 14
_symmetry_space_group_name_Hall '-P 2ybc'
_symmetry_space_group_name_H-M 'P 1 21/c 1'
_atom_sites_solution_hydrogens difmap
_audit_conform_dict_location ftp://ftp.iucr.org/pub/cif_core.dic
_audit_conform_dict_name cif_core.dic
_audit_conform_dict_version 2.4.3
_audit_creation_date 2017-12-08T19:59:43-00:00
_audit_creation_method 'WinGX routine CIF_UPDATE'
_audit_update_record
;
2017-12-09 deposited with the CCDC.
2018-05-11 downloaded from the CCDC.
;
_cell_angle_alpha 90
_cell_angle_beta 105.723(3)
_cell_angle_gamma 90
_cell_formula_units_Z 4
_cell_length_a 10.3869(3)
_cell_length_b 15.4759(3)
_cell_length_c 11.2824(3)
_cell_measurement_reflns_used 2819
_cell_measurement_temperature 100(2)
_cell_measurement_theta_max 26.98
_cell_measurement_theta_min 3.32
_cell_volume 1745.75(8)
_computing_cell_refinement 'CrysAlis CCD (Oxford Diffraction, 2009)'
_computing_data_collection 'CrysAlis CCD (Oxford Diffraction, 2009)'
_computing_data_reduction 'CrysAlis CCD (Oxford Diffraction, 2009)'
_computing_molecular_graphics 'Bruker SHELXTL'
_computing_publication_material 'Bruker SHELXTL'
_computing_structure_refinement 'SHELXL-2016/6 (Sheldrick, 2016)'
_computing_structure_solution 'SHELXS-2016 (Sheldrick, 2015)'
_diffrn_ambient_temperature 100(2)
_diffrn_detector_area_resol_mean 16.206
_diffrn_measured_fraction_theta_full 0.998
_diffrn_measured_fraction_theta_max 0.841
_diffrn_measurement_device_type 'Xcalibur, Eos'
_diffrn_measurement_method '\w scans'
_diffrn_radiation_monochromator graphite
_diffrn_radiation_type MoK\a
_diffrn_radiation_wavelength 0.71073
_diffrn_reflns_av_R_equivalents 0.0214
_diffrn_reflns_av_unetI/netI 0.041
_diffrn_reflns_Laue_measured_fraction_full 0.998
_diffrn_reflns_Laue_measured_fraction_max 0.841
_diffrn_reflns_limit_h_max 14
_diffrn_reflns_limit_h_min -12
_diffrn_reflns_limit_k_max 10
_diffrn_reflns_limit_k_min -20
_diffrn_reflns_limit_l_max 10
_diffrn_reflns_limit_l_min -15
_diffrn_reflns_number 7663
_diffrn_reflns_point_group_measured_fraction_full 0.998
_diffrn_reflns_point_group_measured_fraction_max 0.841
_diffrn_reflns_theta_full 25.242
_diffrn_reflns_theta_max 29.183
_diffrn_reflns_theta_min 3.233
_diffrn_standards_number 6987
_exptl_absorpt_coefficient_mu 0.347
_exptl_absorpt_correction_T_max 1
_exptl_absorpt_correction_T_min 0.98303
_exptl_absorpt_correction_type multi-scan
_exptl_absorpt_process_details SCALE3
_exptl_crystal_colour colourless
_exptl_crystal_density_diffrn 1.346
_exptl_crystal_description ' prism'
_exptl_crystal_F_000 752
_exptl_crystal_size_max 0.3
_exptl_crystal_size_mid 0.27
_exptl_crystal_size_min 0.25
_refine_diff_density_max 0.333
_refine_diff_density_min -0.384
_refine_diff_density_rms 0.057
_refine_ls_extinction_method none
_refine_ls_goodness_of_fit_ref 1.044
_refine_ls_hydrogen_treatment refall
_refine_ls_matrix_type full
_refine_ls_number_parameters 304
_refine_ls_number_reflns 3974
_refine_ls_number_restraints 0
_refine_ls_restrained_S_all 1.044
_refine_ls_R_factor_all 0.0498
_refine_ls_R_factor_gt 0.037
_refine_ls_shift/su_max 0
_refine_ls_shift/su_mean 0
_refine_ls_structure_factor_coef Fsqd
_refine_ls_weighting_details 'w=1/[\s^2^(Fo^2^)+(0.0400P)^2^+0.5000P] where P=(Fo^2^+2Fc^2^)/3'
_refine_ls_weighting_scheme calc
_refine_ls_wR_factor_gt 0.0845
_refine_ls_wR_factor_ref 0.0912
_reflns_Friedel_coverage 0
_reflns_number_gt 3243
_reflns_number_total 3974
_reflns_threshold_expression 'I > 2\s(I)'
_cod_data_source_file c8ce00426a2.cif
_cod_data_source_block 4
_cod_depositor_comments 'Adding full bibliography for 7230615--7230621.cif.'
_cod_original_sg_symbol_H-M 'P 21/c'
_cod_database_code 7230615

loop_
_symmetry_equiv_pos_as_xyz
'x, y, z'
'-x, y+1/2, -z+1/2'
'-x, -y, -z'
'x, -y-1/2, z-1/2'

loop_
_atom_site_label
_atom_site_type_symbol
_atom_site_fract_x
_atom_site_fract_y
_atom_site_fract_z
_atom_site_U_iso_or_equiv
_atom_site_adp_type
_atom_site_occupancy
_atom_site_site_symmetry_order
_atom_site_calc_flag
S S 0.16376(4) 0.08448(2) 0.11200(4) 0.01246(11) Uani 1 1 d
Cl Cl -0.04884(5) 0.16328(3) 0.56954(4) 0.02768(13) Uani 1 1 d
O1 O 0.05383(12) 0.10086(7) 0.00445(11) 0.0165(3) Uani 1 1 d
O2 O 0.28394(12) 0.13426(7) 0.12845(11) 0.0154(3) Uani 1 1 d
N1 N 0.19672(14) -0.01639(9) 0.10767(13) 0.0129(3) Uani 1 1 d
H1 H 0.131(2) -0.0441(13) 0.0734(19) 0.023(6) Uiso 1 1 d
C1 C 0.10355(16) 0.10530(10) 0.24210(15) 0.0136(3) Uani 1 1 d
C2 C 0.00379(17) 0.05367(11) 0.26574(17) 0.0183(4) Uani 1 1 d
H2 H -0.032(2) 0.0072(12) 0.2147(18) 0.019(5) Uiso 1 1 d
C3 C -0.04367(18) 0.07141(11) 0.36664(17) 0.0200(4) Uani 1 1 d
H3 H -0.109(2) 0.0380(12) 0.3863(18) 0.022(5) Uiso 1 1 d
C4 C 0.00967(18) 0.14096(11) 0.44209(16) 0.0188(4) Uani 1 1 d
C5 C 0.10803(19) 0.19268(11) 0.41886(18) 0.0216(4) Uani 1 1 d
H5 H 0.144(2) 0.2394(13) 0.4722(18) 0.025(5) Uiso 1 1 d
C6 C 0.15562(19) 0.17433(11) 0.31820(17) 0.0200(4) Uani 1 1 d
H6 H 0.221(2) 0.2075(13) 0.3028(18) 0.027(6) Uiso 1 1 d
C7 C 0.31348(16) -0.06336(10) 0.18708(14) 0.0113(3) Uani 1 1 d
C8 C 0.34083(17) -0.03926(11) 0.32372(15) 0.0142(3) Uani 1 1 d
H81 H 0.2609(18) -0.0496(11) 0.3542(16) 0.014(5) Uiso 1 1 d
H82 H 0.361(2) 0.0210(13) 0.3348(18) 0.023(5) Uiso 1 1 d
C9 C 0.45873(17) -0.09288(11) 0.39949(15) 0.0148(3) Uani 1 1 d
H9 H 0.4730(18) -0.0798(11) 0.4888(17) 0.016(5) Uiso 1 1 d
C10 C 0.58300(17) -0.07416(11) 0.35576(15) 0.0153(3) Uani 1 1 d
H101 H 0.6580(19) -0.1071(11) 0.4067(16) 0.017(5) Uiso 1 1 d
H102 H 0.6064(18) -0.0135(12) 0.3664(16) 0.015(5) Uiso 1 1 d
C11 C 0.55818(16) -0.09864(11) 0.21941(15) 0.0141(3) Uani 1 1 d
C12 C 0.43844(16) -0.04605(10) 0.14333(15) 0.0133(3) Uani 1 1 d
H121 H 0.4629(18) 0.0175(11) 0.1502(16) 0.013(4) Uiso 1 1 d
H122 H 0.4211(18) -0.0603(11) 0.0563(17) 0.014(5) Uiso 1 1 d
C13 C 0.27884(17) -0.15985(10) 0.17121(16) 0.0145(3) Uani 1 1 d
H131 H 0.2008(18) -0.1696(11) 0.2002(16) 0.010(4) Uiso 1 1 d
H132 H 0.2589(19) -0.1743(11) 0.0812(18) 0.020(5) Uiso 1 1 d
C14 C 0.39547(17) -0.21487(10) 0.24693(15) 0.0152(3) Uani 1 1 d
C15 C 0.52117(17) -0.19496(11) 0.20507(16) 0.0156(3) Uani 1 1 d
H151 H 0.5046(18) -0.2137(11) 0.1178(17) 0.014(5) Uiso 1 1 d
H152 H 0.5959(19) -0.2296(11) 0.2519(16) 0.015(5) Uiso 1 1 d
C16 C 0.42427(18) -0.18924(11) 0.38280(16) 0.0178(4) Uani 1 1 d
H161 H 0.4952(19) -0.2263(11) 0.4303(17) 0.015(5) Uiso 1 1 d
H162 H 0.3465(19) -0.2026(12) 0.4159(16) 0.017(5) Uiso 1 1 d
C17 C 0.68173(19) -0.08066(13) 0.17507(19) 0.0222(4) Uani 1 1 d
H171 H 0.665(2) -0.0988(13) 0.092(2) 0.028(6) Uiso 1 1 d
H172 H 0.761(2) -0.1129(12) 0.2261(18) 0.021(5) Uiso 1 1 d
H173 H 0.705(2) -0.0144(13) 0.1804(19) 0.031(6) Uiso 1 1 d
C18 C 0.3607(2) -0.31098(12) 0.2305(2) 0.0251(4) Uani 1 1 d
H181 H 0.433(2) -0.3446(12) 0.2772(18) 0.020(5) Uiso 1 1 d
H182 H 0.341(2) -0.3275(13) 0.141(2) 0.027(6) Uiso 1 1 d
H183 H 0.285(2) -0.3226(12) 0.2649(18) 0.025(5) Uiso 1 1 d

loop_
_atom_site_aniso_label
_atom_site_aniso_U_11
_atom_site_aniso_U_22
_atom_site_aniso_U_33
_atom_site_aniso_U_23
_atom_site_aniso_U_13
_atom_site_aniso_U_12
S 0.0103(2) 0.01050(18) 0.0156(2) 0.00045(15) 0.00183(15) -0.00056(15)
Cl 0.0306(3) 0.0304(2) 0.0271(3) -0.00176(19) 0.0163(2) 0.0033(2)
O1 0.0139(6) 0.0136(5) 0.0189(6) 0.0026(5) -0.0009(5) 0.0001(5)
O2 0.0125(6) 0.0143(5) 0.0191(6) -0.0012(5) 0.0038(5) -0.0030(5)
N1 0.0098(7) 0.0109(6) 0.0151(7) -0.0008(5) -0.0019(6) -0.0007(6)
C1 0.0104(8) 0.0127(7) 0.0178(8) 0.0020(6) 0.0037(6) 0.0029(6)
C2 0.0145(9) 0.0161(8) 0.0236(9) -0.0019(7) 0.0042(7) -0.0019(7)
C3 0.0146(9) 0.0208(9) 0.0264(10) 0.0026(7) 0.0083(7) -0.0021(7)
C4 0.0176(9) 0.0198(8) 0.0203(9) 0.0016(7) 0.0072(7) 0.0072(7)
C5 0.0239(10) 0.0158(8) 0.0267(10) -0.0058(7) 0.0093(8) -0.0014(7)
C6 0.0196(9) 0.0149(8) 0.0272(10) -0.0021(7) 0.0092(8) -0.0045(7)
C7 0.0098(8) 0.0106(7) 0.0122(8) 0.0004(6) 0.0005(6) 0.0012(6)
C8 0.0134(8) 0.0157(8) 0.0137(8) -0.0012(7) 0.0041(6) 0.0016(7)
C9 0.0150(8) 0.0198(8) 0.0093(8) -0.0016(6) 0.0025(6) 0.0032(7)
C10 0.0117(8) 0.0172(8) 0.0149(8) -0.0007(7) 0.0001(6) 0.0015(7)
C11 0.0113(8) 0.0173(8) 0.0138(8) -0.0004(6) 0.0037(6) 0.0027(7)
C12 0.0135(8) 0.0135(8) 0.0124(8) 0.0015(6) 0.0028(6) 0.0005(7)
C13 0.0132(8) 0.0128(7) 0.0165(8) -0.0002(6) 0.0024(7) -0.0014(7)
C14 0.0153(8) 0.0120(7) 0.0178(8) 0.0010(6) 0.0036(7) 0.0010(7)
C15 0.0161(9) 0.0159(8) 0.0140(8) -0.0014(7) 0.0025(7) 0.0042(7)
C16 0.0173(9) 0.0213(8) 0.0151(8) 0.0057(7) 0.0049(7) 0.0036(7)
C17 0.0154(9) 0.0280(10) 0.0251(10) 0.0031(8) 0.0085(7) 0.0024(8)
C18 0.0244(11) 0.0145(8) 0.0328(11) 0.0032(8) 0.0017(9) 0.0023(8)

loop_
_atom_type_symbol
_atom_type_description
_atom_type_scat_dispersion_real
_atom_type_scat_dispersion_imag
_atom_type_scat_source
C C 0.0033 0.0016 'International Tables Vol C Tables 4.2.6.8 and 6.1.1.4'
H H 0 0 'International Tables Vol C Tables 4.2.6.8 and 6.1.1.4'
N N 0.0061 0.0033 'International Tables Vol C Tables 4.2.6.8 and 6.1.1.4'
O O 0.0106 0.006 'International Tables Vol C Tables 4.2.6.8 and 6.1.1.4'
S S 0.1246 0.1234 'International Tables Vol C Tables 4.2.6.8 and 6.1.1.4'
Cl Cl 0.1484 0.1585 'International Tables Vol C Tables 4.2.6.8 and 6.1.1.4'

loop_
_geom_angle_atom_site_label_1
_geom_angle_atom_site_label_2
_geom_angle_atom_site_label_3
_geom_angle
O2 S O1 118.42(7)
O2 S N1 109.96(7)
O1 S N1 105.78(7)
O2 S C1 106.55(7)
O1 S C1 106.70(8)
N1 S C1 109.17(7)
C7 N1 S 127.16(11)
C7 N1 H1 118.3(14)
S N1 H1 111.6(14)
C6 C1 C2 120.68(16)
C6 C1 S 119.14(13)
C2 C1 S 120.17(13)
C3 C2 C1 119.58(16)
C3 C2 H2 119.4(12)
C1 C2 H2 121.1(12)
C2 C3 C4 119.01(17)
C2 C3 H3 122.2(12)
C4 C3 H3 118.8(12)
C5 C4 C3 121.74(17)
C5 C4 Cl 118.99(14)
C3 C4 Cl 119.27(14)
C4 C5 C6 118.98(17)
C4 C5 H5 120.4(13)
C6 C5 H5 120.6(13)
C5 C6 C1 120.01(17)
C5 C6 H6 119.7(13)
C1 C6 H6 120.3(13)
N1 C7 C12 110.12(13)
N1 C7 C13 106.14(12)
C12 C7 C13 108.95(13)
N1 C7 C8 112.62(13)
C12 C7 C8 109.79(13)
C13 C7 C8 109.09(13)
C9 C8 C7 109.31(13)
C9 C8 H81 109.6(10)
C7 C8 H81 111.3(10)
C9 C8 H82 109.9(12)
C7 C8 H82 110.0(12)
H81 C8 H82 106.7(15)
C10 C9 C16 109.50(14)
C10 C9 C8 109.51(14)
C16 C9 C8 109.47(14)
C10 C9 H9 112.3(11)
C16 C9 H9 106.7(10)
C8 C9 H9 109.3(10)
C9 C10 C11 110.43(13)
C9 C10 H101 108.6(11)
C11 C10 H101 110.5(11)
C9 C10 H102 110.4(11)
C11 C10 H102 109.4(11)
H101 C10 H102 107.5(15)
C17 C11 C10 110.85(14)
C17 C11 C15 110.57(14)
C10 C11 C15 108.29(13)
C17 C11 C12 110.22(14)
C10 C11 C12 108.60(13)
C15 C11 C12 108.24(13)
C7 C12 C11 110.80(13)
C7 C12 H121 111.2(10)
C11 C12 H121 108.8(10)
C7 C12 H122 110.1(11)
C11 C12 H122 110.1(11)
H121 C12 H122 105.8(15)
C7 C13 C14 110.46(13)
C7 C13 H131 107.8(10)
C14 C13 H131 109.4(10)
C7 C13 H132 108.1(10)
C14 C13 H132 110.7(11)
H131 C13 H132 110.3(15)
C18 C14 C16 110.40(15)
C18 C14 C15 110.52(15)
C16 C14 C15 107.70(14)
C18 C14 C13 110.28(14)
C16 C14 C13 108.87(14)
C15 C14 C13 109.01(14)
C14 C15 C11 111.81(14)
C14 C15 H151 108.2(11)
C11 C15 H151 111.0(10)
C14 C15 H152 110.0(11)
C11 C15 H152 109.7(10)
H151 C15 H152 106.0(14)
C14 C16 C9 110.52(14)
C14 C16 H161 108.2(11)
C9 C16 H161 112.9(10)
C14 C16 H162 111.2(11)
C9 C16 H162 109.9(11)
H161 C16 H162 103.9(15)
C11 C17 H171 109.1(13)
C11 C17 H172 110.7(11)
H171 C17 H172 108.8(16)
C11 C17 H173 111.3(12)
H171 C17 H173 108.8(17)
H172 C17 H173 108.1(15)
C14 C18 H181 110.0(11)
C14 C18 H182 110.2(11)
H181 C18 H182 109.3(16)
C14 C18 H183 108.5(11)
H181 C18 H183 106.1(17)
H182 C18 H183 112.6(16)

loop_
_geom_bond_atom_site_label_1
_geom_bond_atom_site_label_2
_geom_bond_distance
S O2 1.4354(12)
S O1 1.4455(12)
S N1 1.6017(14)
S C1 1.7740(17)
Cl C4 1.7406(18)
N1 C7 1.4876(19)
N1 H1 0.81(2)
C1 C6 1.385(2)
C1 C2 1.390(2)
C2 C3 1.385(3)
C2 H2 0.933(19)
C3 C4 1.391(2)
C3 H3 0.92(2)
C4 C5 1.378(3)
C5 C6 1.385(3)
C5 H5 0.95(2)
C6 H6 0.91(2)
C7 C12 1.532(2)
C7 C13 1.535(2)
C7 C8 1.536(2)
C8 C9 1.534(2)
C8 H81 0.994(19)
C8 H82 0.957(19)
C9 C10 1.529(2)
C9 C16 1.533(2)
C9 H9 0.998(18)
C10 C11 1.537(2)
C10 H101 0.977(18)
C10 H102 0.969(18)
C11 C17 1.524(2)
C11 C15 1.537(2)
C11 C12 1.539(2)
C12 H121 1.013(17)
C12 H122 0.974(18)
C13 C14 1.537(2)
C13 H131 0.965(18)
C13 H132 1.005(19)
C14 C18 1.530(2)
C14 C16 1.532(2)
C14 C15 1.535(2)
C15 H151 0.995(18)
C15 H152 0.973(18)
C16 H161 0.972(19)
C16 H162 0.999(19)
C17 H171 0.95(2)
C17 H172 1.00(2)
C17 H173 1.05(2)
C18 H181 0.95(2)
C18 H182 1.00(2)
C18 H183 0.99(2)

loop_
_geom_hbond_atom_site_label_D
_geom_hbond_atom_site_label_H
_geom_hbond_atom_site_label_A
_geom_hbond_distance_DH
_geom_hbond_distance_HA
_geom_hbond_distance_DA
_geom_hbond_angle_DHA
_geom_hbond_site_symmetry_A
N1 H1 O1 0.81(2) 2.07(2) 2.8806(18) 171(2) 3
C12 H121 O2 1.013(17) 2.556(17) 3.201(2) 121.2(13) .

loop_
_geom_torsion_atom_site_label_1
_geom_torsion_atom_site_label_2
_geom_torsion_atom_site_label_3
_geom_torsion_atom_site_label_4
_geom_torsion
O2 S N1 C7 41.58(16)
O1 S N1 C7 170.55(13)
C1 S N1 C7 -74.97(15)
O2 S C1 C6 14.02(16)
O1 S C1 C6 -113.38(14)
N1 S C1 C6 132.73(14)
O2 S C1 C2 -167.06(13)
O1 S C1 C2 65.54(15)
N1 S C1 C2 -48.35(15)
C6 C1 C2 C3 -0.2(3)
S C1 C2 C3 -179.07(13)
C1 C2 C3 C4 0.2(3)
C2 C3 C4 C5 0.2(3)
C2 C3 C4 Cl -179.65(13)
C3 C4 C5 C6 -0.5(3)
Cl C4 C5 C6 179.30(14)
C4 C5 C6 C1 0.5(3)
C2 C1 C6 C5 -0.2(3)
S C1 C6 C5 178.72(14)
S N1 C7 C12 -77.52(17)
S N1 C7 C13 164.70(13)
S N1 C7 C8 45.39(19)
N1 C7 C8 C9 177.79(13)
C12 C7 C8 C9 -59.11(17)
C13 C7 C8 C9 60.22(17)
C7 C8 C9 C10 59.94(17)
C7 C8 C9 C16 -60.12(18)
C16 C9 C10 C11 59.41(17)
C8 C9 C10 C11 -60.63(17)
C9 C10 C11 C17 -179.71(14)
C9 C10 C11 C15 -58.26(17)
C9 C10 C11 C12 59.07(17)
N1 C7 C12 C11 -176.46(12)
C13 C7 C12 C11 -60.43(17)
C8 C7 C12 C11 58.98(17)
C17 C11 C12 C7 -179.89(14)
C10 C11 C12 C7 -58.29(17)
C15 C11 C12 C7 59.07(17)
N1 C7 C13 C14 178.30(13)
C12 C7 C13 C14 59.74(17)
C8 C7 C13 C14 -60.10(18)
C7 C13 C14 C18 -179.82(15)
C7 C13 C14 C16 58.92(18)
C7 C13 C14 C15 -58.32(18)
C18 C14 C15 C11 179.52(14)
C16 C14 C15 C11 -59.80(17)
C13 C14 C15 C11 58.17(18)
C17 C11 C15 C14 -179.01(14)
C10 C11 C15 C14 59.37(17)
C12 C11 C15 C14 -58.19(18)
C18 C14 C16 C9 -179.81(15)
C15 C14 C16 C9 59.44(17)
C13 C14 C16 C9 -58.62(18)
C10 C9 C16 C14 -60.28(18)
C8 C9 C16 C14 59.79(18)
